data_2200300
loop_
_publ_author_name
'Chen, Wei'
'Du, Miao'
'Zhang, Ruo-Hua'
'Bu, Xian-He'

_publ_section_title
;
 Poly[[silver(I)-di-\m-1,5-bis(phenylthio)pentane]
 hexafluorophosphate]: a two-dimensional molecular-rectangle
 coordination ploymer
;
_journal_issue 6
_journal_name_full 'Acta Crystallographica Section E'
_journal_page_first m213
_journal_page_last m215
_journal_paper_doi 10.1107/S1600536801006560
_journal_volume 57
_journal_year 2001
_chemical_formula_iupac '[Ag (C17 H20 S2)2] P F6'
_chemical_formula_moiety 'C34 H40 Ag S4 1+, F1 P6 1-'
_chemical_formula_sum 'C34 H40 Ag F6 P S4'
_chemical_formula_weight 829.74
_chemical_name_systematic
;
Poly[[silver(I)-di-\m-1,5-bis(phenylthio)pentane] hexafluorophosphate]
;
_space_group_IT_number 7
_symmetry_cell_setting monoclinic
_symmetry_space_group_name_Hall 'P -2yc'
_symmetry_space_group_name_H-M 'P 1 c 1'
_cell_angle_alpha 90.00
_cell_angle_beta 103.161(2)
_cell_angle_gamma 90.00
_cell_formula_units_Z 2
_cell_length_a 9.3876(10)
_cell_length_b 10.2213(11)
_cell_length_c 19.640(2)
_cell_measurement_reflns_used 7412
_cell_measurement_temperature 293(2)
_cell_measurement_theta_max 25.03
_cell_measurement_theta_min 1.99
_cell_volume 1835.0(3)
_computing_cell_refinement SMART
_computing_data_collection 'SMART (Bruker, 1998)'
_computing_data_reduction 'SAINT (Bruker, 1998)'
_computing_publication_material 'XP (Bruker, 1998)'
_computing_structure_refinement 'SHELXL97 (Sheldrick, 1997)'
_computing_structure_solution 'SHELXS97 (Sheldrick, 1997)'
_diffrn_measured_fraction_theta_full 46.08
_diffrn_measured_fraction_theta_max 25.03
_diffrn_measurement_device 'Bruker SMART1000'
_diffrn_measurement_method \w
_diffrn_radiation_type MoK\a
_diffrn_radiation_wavelength .71073
_diffrn_reflns_av_R_equivalents .0223
_diffrn_reflns_limit_h_max 8
_diffrn_reflns_limit_h_min -11
_diffrn_reflns_limit_k_max 9
_diffrn_reflns_limit_k_min -12
_diffrn_reflns_limit_l_max 23
_diffrn_reflns_limit_l_min -22
_diffrn_reflns_number 7412
_diffrn_reflns_theta_full 46.08
_diffrn_reflns_theta_max 25.03
_diffrn_standards_decay_% none
_diffrn_standards_interval_count none
_diffrn_standards_number none
_exptl_absorpt_coefficient_mu .874
_exptl_absorpt_correction_T_max .8445
_exptl_absorpt_correction_T_min .7794
_exptl_absorpt_correction_type multi-scan
_exptl_absorpt_process_details '[SAINT (Bruker 1998) and SADABS (Sheldrick, 1997)]'
_exptl_crystal_colour colorless
_exptl_crystal_density_diffrn 1.502
_exptl_crystal_density_meas ?
_exptl_crystal_description prism
_exptl_crystal_F_000 848
_exptl_crystal_size_max .30
_exptl_crystal_size_mid .20
_exptl_crystal_size_min .20
_refine_diff_density_max .520
_refine_diff_density_min -.347
_refine_ls_extinction_coef none
_refine_ls_extinction_method none
_refine_ls_goodness_of_fit_ref 1.017
_refine_ls_hydrogen_treatment constr
_refine_ls_number_parameters 415
_refine_ls_number_reflns 5142
_refine_ls_R_factor_all .0418
_refine_ls_R_factor_gt .0340
_refine_ls_shift/su_max .019
_refine_ls_shift/su_mean .002
_refine_ls_structure_factor_coef Fsqd
_refine_ls_weighting_details 'calc w = 1/[\s^2^(Fo^2^)+(0.0554P)^2^+0.1885P] where P = (Fo^2^+2Fc^2^)/3'
_refine_ls_weighting_scheme calc
_refine_ls_wR_factor_ref .0892
_reflns_number_gt 4522
_reflns_number_total 5142
_reflns_threshold_expression I>2\s(I)
_cod_data_source_file cv6019.cif
_cod_data_source_block I
_cod_depositor_comments
;
The following automatic conversions were performed:
'_symmetry_cell_setting' value 'Monoclinic' changed to 'monoclinic'
according to '/home/saulius/struct/CIF-dictionaries/cif_core.dic'
dictionary named 'cif_core.dic' version 2.4.1 from 2010-06-29.

Automatic conversion script
Id: cif_fix_enum 1527 2010-12-29 10:47:43Z saulius 

The following automatic conversions were performed:

'_symmetry_cell_setting' value 'Monoclinic' changed to 'monoclinic'
according to /home/saulius/struct/CIF-dictionaries/cif_core.dic
dictionary named 'cif_core.dic' version 2.4.1 from 2010-06-29.

Automatic conversion script
Id: cif_fix_values 1715 2011-07-08 13:25:40Z adriana 

The following automatic conversions were performed:

'_exptl_crystal_density_meas' value 'not measured' was changed to '?'
- the value is perceived as not measured.

Automatic conversion script
Id: cif_fix_values 3008 2015-01-20 13:52:24Z robertas 
;
_cod_original_sg_symbol_H-M 'P c'
_cod_database_code 2200300
_cod_database_fobs_code 2200300

loop_
_symmetry_equiv_pos_as_xyz
'x, y, z'
'x, -y, z+1/2'

loop_
_atom_site_label
_atom_site_fract_x
_atom_site_fract_y
_atom_site_fract_z
_atom_site_U_iso_or_equiv
_atom_site_adp_type
_atom_site_calc_flag
_atom_site_refinement_flags
_atom_site_occupancy
_atom_site_disorder_assembly
_atom_site_disorder_group
_atom_site_type_symbol
Ag1 .82775(2) .80911(4) .101332(17) .06501(13) Uani d . 1 . . Ag
S1 .65042(15) .83982(12) .18588(7) .0579(3) Uani d . 1 . . S
S2 1.01890(15) .98886(14) .09152(8) .0675(3) Uani d . 1 . . S
S3 .66147(15) .81643(12) -.02914(7) .0579(3) Uani d . 1 . . S
S4 .90410(16) .56369(12) .11148(7) .0623(3) Uani d . 1 . . S
C1 .8115(6) 1.3294(4) .1566(3) .0620(13) Uani d . 1 . . C
H1A .9085 1.3122 .1851 .074 Uiso calc R 1 . . H
H1B .8107 1.3015 .1093 .074 Uiso calc R 1 . . H
C2 .7024(5) 1.2474(5) .1839(3) .0568(12) Uani d . 1 . . C
H2A .6039 1.2691 .1587 .068 Uiso calc R 1 . . H
H2B .7103 1.2666 .2330 .068 Uiso calc R 1 . . H
C3 .7305(5) 1.1024(5) .1751(3) .0587(12) Uani d . 1 . . C
H3A .7420 1.0875 .1279 .070 Uiso calc R 1 . . H
H3B .8218 1.0786 .2070 .070 Uiso calc R 1 . . H
C4 .6110(5) 1.0145(5) .1884(3) .0622(13) Uani d . 1 . . C
H4A .5218 1.0331 .1538 .075 Uiso calc R 1 . . H
H4B .5932 1.0355 .2340 .075 Uiso calc R 1 . . H
C5 1.1425(7) .9614(6) .0341(3) .0732(15) Uani d . 1 . . C
H5A 1.0869 .9679 -.0139 .088 Uiso calc R 1 . . H
H5B 1.2146 1.0310 .0416 .088 Uiso calc R 1 . . H
C6 .2207(9) .8343(6) .0428(4) .0859(19) Uani d . 1 . . C
H6A .1505 .7637 .0304 .103 Uiso calc R 1 . . H
H6B .2709 .8232 .0914 .103 Uiso calc R 1 . . H
C7 .3346(7) .8268(6) -.0044(3) .0800(17) Uani d . 1 . . C
H7A .2835 .8335 -.0531 .096 Uiso calc R 1 . . H
H7B .4013 .9003 .0062 .096 Uiso calc R 1 . . H
C8 .4188(7) .7043(6) .0062(3) .0781(16) Uani d . 1 . . C
H8A .3507 .6316 -.0014 .094 Uiso calc R 1 . . H
H8B .4729 .7007 .0545 .094 Uiso calc R 1 . . H
C9 .5260(7) .6862(6) -.0408(4) .0760(16) Uani d . 1 . . C
H9A .4724 .6844 -.0892 .091 Uiso calc R 1 . . H
H9B .5755 .6029 -.0303 .091 Uiso calc R 1 . . H
C10 .7846(5) .4737(5) .1560(3) .0609(13) Uani d . 1 . . C
H10A .7998 .5048 .2038 .073 Uiso calc R 1 . . H
H10B .6835 .4909 .1329 .073 Uiso calc R 1 . . H
C11 .7558(6) .8124(4) .2727(3) .0522(11) Uani d . 1 . . C
C12 .6872(7) .7749(6) .3243(3) .0745(16) Uani d . 1 . . C
H12A .5865 .7617 .3142 .089 Uiso calc R 1 . . H
C13 .7713(9) .7568(8) .3927(4) .0879(19) Uani d . 1 . . C
H13A .7247 .7338 .4280 .105 Uiso calc R 1 . . H
C14 .9164(8) .7716(6) .4082(3) .0797(17) Uani d . 1 . . C
H14A .9703 .7572 .4535 .096 Uiso calc R 1 . . H
C15 .9855(7) .8083(5) .3566(3) .0742(15) Uani d . 1 . . C
H15A 1.0864 .8198 .3672 .089 Uiso calc R 1 . . H
C16 .9063(6) .8281(5) .2897(3) .0632(14) Uani d . 1 . . C
H16A .9543 .8525 .2551 .076 Uiso calc R 1 . . H
C17 1.1472(5) 1.0094(4) .1724(3) .0538(11) Uani d . 1 . . C
C22 1.1966(7) 1.1346(6) .1939(4) .0796(17) Uani d . 1 . . C
H22A 1.1653 1.2067 .1655 .095 Uiso calc R 1 . . H
C21 1.2938(9) 1.1502(8) .2586(5) .096(2) Uani d . 1 . . C
H21A 1.3266 1.2336 .2734 .115 Uiso calc R 1 . . H
C20 1.3409(7) 1.0475(8) .3000(4) .0859(18) Uani d . 1 . . C
H20A 1.4048 1.0599 .3432 .103 Uiso calc R 1 . . H
C19 1.2947(6) .9249(6) .2784(3) .0694(14) Uani d . 1 . . C
H19A 1.3287 .8535 .3069 .083 Uiso calc R 1 . . H
C18 1.1999(6) .9054(5) .2161(3) .0600(12) Uani d . 1 . . C
H18A 1.1697 .8209 .2025 .072 Uiso calc R 1 . . H
C23 1.0804(5) .5416(4) .1671(3) .0525(11) Uani d . 1 . . C
C24 1.1081(7) .5607(5) .2386(3) .0673(14) Uani d . 1 . . C
H24A 1.0319 .5811 .2598 .081 Uiso calc R 1 . . H
C25 1.2486(9) .5493(6) .2782(4) .089(2) Uani d . 1 . . C
H25A 1.2657 .5616 .3263 .106 Uiso calc R 1 . . H
C26 1.3623(9) .5210(7) .2494(6) .105(3) Uani d . 1 . . C
H26A 1.4569 .5145 .2769 .126 Uiso calc R 1 . . H
C27 1.3339(8) .5017(8) .1771(6) .109(3) Uani d . 1 . . C
H27A 1.4110 .4825 .1563 .131 Uiso calc R 1 . . H
C28 1.1946(7) .5103(6) .1360(3) .0743(15) Uani d . 1 . . C
H28A 1.1771 .4955 .0881 .089 Uiso calc R 1 . . H
C29 .7866(6) .7618(5) -.0782(2) .0542(11) Uani d . 1 . . C
C30 .8508(7) .8559(5) -.1128(3) .0655(14) Uani d . 1 . . C
H30A .8211 .9427 -.1128 .079 Uiso calc R 1 . . H
C31 .9583(8) .8215(6) -.1473(3) .0708(16) Uani d . 1 . . C
H31A 1.0007 .8854 -.1699 .085 Uiso calc R 1 . . H
C32 1.0026(8) .6954(6) -.1483(4) .0799(18) Uani d . 1 . . C
H32A 1.0762 .6730 -.1708 .096 Uiso calc R 1 . . H
C33 .9384(9) .6019(6) -.1160(4) .094(2) Uani d . 1 . . C
H33A .9669 .5151 -.1179 .113 Uiso calc R 1 . . H
C34 .8332(8) .6325(5) -.0808(3) .0759(16) Uani d . 1 . . C
H34A .7923 .5670 -.0584 .091 Uiso calc R 1 . . H
P1 .40746(18) .28600(16) .99063(8) .0720(4) Uani d . 1 . . P
F1 .4883(6) .3998(5) 1.0371(3) .143(2) Uani d . 1 . . F
F2 .2686(5) .3755(6) .9679(3) .1375(19) Uani d . 1 . . F
F3 .3617(8) .2291(6) 1.0564(2) .147(2) Uani d . 1 . . F
F4 .3258(7) .1702(5) .9455(3) .1329(19) Uani d . 1 . . F
F5 .5460(7) .1968(5) 1.0122(3) .142(2) Uani d . 1 . . F
F6 .4604(7) .3358(6) .9245(3) .151(2) Uani d . 1 . . F

loop_
_atom_site_aniso_label
_atom_site_aniso_U_11
_atom_site_aniso_U_22
_atom_site_aniso_U_33
_atom_site_aniso_U_12
_atom_site_aniso_U_13
_atom_site_aniso_U_23
Ag1 .0744(3) .0620(2) .0589(2) .0054(2) .01552(18) .0024(2)
S1 .0532(7) .0571(7) .0645(8) -.0050(5) .0158(6) -.0020(6)
S2 .0499(7) .0826(9) .0721(8) .0012(6) .0185(6) .0160(7)
S3 .0649(8) .0582(7) .0519(7) .0121(6) .0163(6) .0036(5)
S4 .0703(8) .0547(7) .0600(7) .0078(6) .0107(6) .0086(6)
C1 .059(3) .056(3) .071(3) .007(2) .015(3) .003(2)
C2 .054(3) .054(3) .059(3) .004(2) .006(2) .004(2)
C3 .051(3) .057(3) .069(3) .008(2) .014(2) .002(2)
C4 .043(3) .072(3) .072(3) .010(2) .015(2) .010(3)
C5 .068(4) .088(4) .066(3) -.004(3) .020(3) .014(3)
C6 .101(5) .096(5) .062(3) .006(4) .022(4) -.001(3)
C7 .085(5) .080(4) .078(4) -.001(3) .025(4) -.002(3)
C8 .075(4) .084(4) .079(4) -.006(3) .025(3) -.001(3)
C9 .066(4) .087(4) .080(4) -.009(3) .025(3) -.004(3)
C10 .047(3) .054(3) .082(4) .005(2) .016(3) .003(2)
C11 .054(3) .045(2) .062(3) .0037(19) .023(2) .000(2)
C12 .063(4) .083(4) .084(4) -.004(3) .028(3) .010(3)
C13 .103(6) .104(5) .066(4) .005(4) .039(4) .021(4)
C14 .093(5) .072(4) .070(4) .012(3) .011(4) .003(3)
C15 .063(4) .081(4) .077(4) .010(3) .012(3) .000(3)
C16 .053(3) .068(3) .072(4) .003(2) .022(3) -.002(3)
C17 .046(3) .057(3) .065(3) .001(2) .026(2) .010(2)
C22 .068(4) .063(3) .117(5) .010(3) .040(4) .008(3)
C21 .096(6) .086(5) .116(6) -.021(4) .047(5) -.045(5)
C20 .075(4) .115(6) .074(4) -.003(4) .030(3) -.016(4)
C19 .064(3) .085(4) .062(3) .005(3) .021(3) .002(3)
C18 .060(3) .062(3) .063(3) -.005(2) .027(3) .003(2)
C23 .057(3) .039(2) .064(3) .0033(19) .018(2) .003(2)
C24 .081(4) .051(3) .067(3) -.002(2) .011(3) -.002(2)
C25 .108(6) .062(3) .080(4) -.014(4) -.011(4) .002(3)
C26 .063(5) .084(5) .152(8) -.008(3) -.005(5) .024(5)
C27 .060(5) .105(5) .169(9) .016(4) .043(5) .029(6)
C28 .076(4) .074(4) .080(4) .010(3) .032(3) .012(3)
C29 .068(3) .057(3) .039(2) .006(2) .016(2) .002(2)
C30 .079(4) .057(3) .060(3) -.005(3) .014(3) .003(3)
C31 .083(4) .075(4) .062(3) -.011(3) .033(3) .003(3)
C32 .091(5) .087(4) .076(4) .004(3) .049(4) -.009(3)
C33 .139(6) .062(3) .099(5) .025(4) .062(5) -.003(3)
C34 .104(5) .053(3) .083(4) .008(3) .047(4) .008(3)
P1 .0735(10) .0870(10) .0523(8) -.0103(8) .0079(7) .0002(7)
F1 .164(5) .106(3) .122(3) -.052(3) -.044(3) .016(3)
F2 .093(3) .172(5) .133(4) .041(3) -.003(3) -.037(4)
F3 .206(6) .159(4) .084(3) -.084(4) .053(3) -.007(3)
F4 .157(5) .128(4) .093(3) -.013(3) -.013(3) -.034(3)
F5 .141(5) .162(5) .107(3) .049(3) -.003(3) .026(3)
F6 .135(4) .230(6) .097(3) .043(4) .045(3) .075(4)

loop_
_atom_type_symbol
_atom_type_description
_atom_type_scat_dispersion_real
_atom_type_scat_dispersion_imag
_atom_type_scat_source
C C .0033 .0016 'International Tables Vol C Tables 4.2.6.8 and 6.1.1.4'
H H .0000 .0000 'International Tables Vol C Tables 4.2.6.8 and 6.1.1.4'
S S .1246 .1234 'International Tables Vol C Tables 4.2.6.8 and 6.1.1.4'
Ag Ag -.8971 1.1015 'International Tables Vol C Tables 4.2.6.8 and 6.1.1.4'
P P .1023 .0942 'International Tables Vol C Tables 4.2.6.8 and 6.1.1.4'
F F .0171 .0103 'International Tables Vol C Tables 4.2.6.8 and 6.1.1.4'

loop_
_geom_angle_atom_site_label_1
_geom_angle_atom_site_label_2
_geom_angle_atom_site_label_3
_geom_angle_site_symmetry_1
_geom_angle
_geom_angle_publ_flag
S4 Ag1 S2 . 120.18(5) yes
S4 Ag1 S1 . 105.66(4) yes
S2 Ag1 S1 . 120.61(5) yes
S4 Ag1 S3 . 100.97(4) yes
S2 Ag1 S3 . 99.81(5) yes
S1 Ag1 S3 . 106.64(4) yes
C11 S1 C4 . 101.5(2) no
C11 S1 Ag1 . 106.98(16) no
C4 S1 Ag1 . 107.22(17) no
C17 S2 C5 . 100.1(3) no
C17 S2 Ag1 . 110.84(15) no
C5 S2 Ag1 . 119.0(2) no
C29 S3 C9 . 103.4(3) no
C29 S3 Ag1 . 101.39(17) no
C9 S3 Ag1 . 109.7(2) no
C23 S4 C10 . 103.3(2) no
C23 S4 Ag1 . 111.77(15) no
C10 S4 Ag1 . 109.53(16) no
C10 C1 C2 1_565 115.0(4) no
C10 C1 H1A 1_565 108.5 no
C2 C1 H1A . 108.5 no
C10 C1 H1B 1_565 108.5 no
C2 C1 H1B . 108.5 no
H1A C1 H1B . 107.5 no
C1 C2 C3 . 110.5(4) no
C1 C2 H2A . 109.6 no
C3 C2 H2A . 109.6 no
C1 C2 H2B . 109.6 no
C3 C2 H2B . 109.6 no
H2A C2 H2B . 108.1 no
C4 C3 C2 . 113.9(4) no
C4 C3 H3A . 108.8 no
C2 C3 H3A . 108.8 no
C4 C3 H3B . 108.8 no
C2 C3 H3B . 108.8 no
H3A C3 H3B . 107.7 no
C3 C4 S1 . 114.5(3) no
C3 C4 H4A . 108.6 no
S1 C4 H4A . 108.6 no
C3 C4 H4B . 108.6 no
S1 C4 H4B . 108.6 no
H4A C4 H4B . 107.6 no
C6 C5 S2 1_655 115.8(4) no
C6 C5 H5A 1_655 108.3 no
S2 C5 H5A . 108.3 no
C6 C5 H5B 1_655 108.3 no
S2 C5 H5B . 108.3 no
H5A C5 H5B . 107.4 no
C5 C6 C7 1_455 111.2(5) no
C5 C6 H6A 1_455 109.4 no
C7 C6 H6A . 109.4 no
C5 C6 H6B 1_455 109.4 no
C7 C6 H6B . 109.4 no
H6A C6 H6B . 108.0 no
C8 C7 C6 . 112.0(5) no
C8 C7 H7A . 109.2 no
C6 C7 H7A . 109.2 no
C8 C7 H7B . 109.2 no
C6 C7 H7B . 109.2 no
H7A C7 H7B . 107.9 no
C7 C8 C9 . 115.2(5) no
C7 C8 H8A . 108.5 no
C9 C8 H8A . 108.5 no
C7 C8 H8B . 108.5 no
C9 C8 H8B . 108.5 no
H8A C8 H8B . 107.5 no
C8 C9 S3 . 112.0(4) no
C8 C9 H9A . 109.2 no
S3 C9 H9A . 109.2 no
C8 C9 H9B . 109.2 no
S3 C9 H9B . 109.2 no
H9A C9 H9B . 107.9 no
C1 C10 S4 1_545 112.3(4) no
C1 C10 H10A 1_545 109.1 no
S4 C10 H10A . 109.1 no
C1 C10 H10B 1_545 109.1 no
S4 C10 H10B . 109.1 no
H10A C10 H10B . 107.9 no
C12 C11 C16 . 118.6(5) no
C12 C11 S1 . 119.8(4) no
C16 C11 S1 . 121.6(4) no
C11 C12 C13 . 119.1(6) no
C11 C12 H12A . 120.5 no
C13 C12 H12A . 120.5 no
C14 C13 C12 . 121.6(6) no
C14 C13 H13A . 119.2 no
C12 C13 H13A . 119.2 no
C13 C14 C15 . 119.4(6) no
C13 C14 H14A . 120.3 no
C15 C14 H14A . 120.3 no
C16 C15 C14 . 120.3(6) no
C16 C15 H15A . 119.9 no
C14 C15 H15A . 119.9 no
C15 C16 C11 . 121.0(5) no
C15 C16 H16A . 119.5 no
C11 C16 H16A . 119.5 no
C18 C17 C22 . 118.0(5) no
C18 C17 S2 . 122.6(4) no
C22 C17 S2 . 119.4(4) no
C21 C22 C17 . 118.9(6) no
C21 C22 H22A . 120.5 no
C17 C22 H22A . 120.5 no
C20 C21 C22 . 121.4(7) no
C20 C21 H21A . 119.3 no
C22 C21 H21A . 119.3 no
C21 C20 C19 . 119.7(7) no
C21 C20 H20A . 120.2 no
C19 C20 H20A . 120.2 no
C18 C19 C20 . 120.9(6) no
C18 C19 H19A . 119.6 no
C20 C19 H19A . 119.6 no
C19 C18 C17 . 121.1(5) no
C19 C18 H18A . 119.4 no
C17 C18 H18A . 119.4 no
C24 C23 C28 . 119.7(5) no
C24 C23 S4 . 122.7(4) no
C28 C23 S4 . 117.6(4) no
C23 C24 C25 . 119.8(6) no
C23 C24 H24A . 120.1 no
C25 C24 H24A . 120.1 no
C26 C25 C24 . 122.0(7) no
C26 C25 H25A . 119.0 no
C24 C25 H25A . 119.0 no
C25 C26 C27 . 118.0(7) no
C25 C26 H26A . 121.0 no
C27 C26 H26A . 121.0 no
C28 C27 C26 . 121.6(7) no
C28 C27 H27A . 119.2 no
C26 C27 H27A . 119.2 no
C27 C28 C23 . 118.9(6) no
C27 C28 H28A . 120.6 no
C23 C28 H28A . 120.6 no
C30 C29 C34 . 117.5(5) no
C30 C29 S3 . 117.6(4) no
C34 C29 S3 . 124.8(4) no
C31 C30 C29 . 120.6(5) no
C31 C30 H30A . 119.7 no
C29 C30 H30A . 119.7 no
C32 C31 C30 . 120.6(5) no
C32 C31 H31A . 119.7 no
C30 C31 H31A . 119.7 no
C31 C32 C33 . 119.4(6) v
C31 C32 H32A . 120.3 no
C33 C32 H32A . 120.3 no
C34 C33 C32 . 121.6(5) no
C34 C33 H33A . 119.2 no
C32 C33 H33A . 119.2 no
C33 C34 C29 . 120.3(5) no
C33 C34 H34A . 119.9 no
C29 C34 H34A . 119.9 no
F1 P1 F3 . 89.0(3) no
F1 P1 F5 . 90.7(3) no
F3 P1 F5 . 85.9(4) no
F1 P1 F2 . 89.6(3) no
F3 P1 F2 . 94.8(4) no
F5 P1 F2 . 179.2(3) no
F1 P1 F4 . 178.7(3) no
F3 P1 F4 . 89.8(3) no
F5 P1 F4 . 89.0(3) no
F2 P1 F4 . 90.7(3) no
F1 P1 F6 . 92.2(3) no
F3 P1 F6 . 176.4(4) no
F5 P1 F6 . 90.7(3) no
F2 P1 F6 . 88.6(3) no
F4 P1 F6 . 89.0(4) no

loop_
_geom_bond_atom_site_label_1
_geom_bond_atom_site_label_2
_geom_bond_site_symmetry_2
_geom_bond_distance
_geom_bond_publ_flag
Ag1 S4 . 2.6040(13) yes
Ag1 S2 . 2.6059(15) yes
Ag1 S1 . 2.6241(14) yes
Ag1 S3 . 2.6809(13) yes
S1 C11 . 1.788(6) no
S1 C4 . 1.827(5) no
S2 C17 . 1.774(5) no
S2 C5 . 1.814(6) no
S3 C29 . 1.770(5) no
S3 C9 . 1.819(6) no
S4 C23 . 1.778(5) no
S4 C10 . 1.821(5) no
C1 C10 1_565 1.497(6) no
C1 C2 . 1.513(7) no
C1 H1A . .9700 no
C1 H1B . .9700 no
C2 C3 . 1.522(7) no
C2 H2A . .9700 no
C2 H2B . .9700 no
C3 C4 . 1.506(7) no
C3 H3A . .9700 no
C3 H3B . .9700 no
C4 H4A . .9700 no
C4 H4B . .9700 no
C5 C6 1_655 1.483(8) no
C5 H5A . .9700 no
C5 H5B . .9700 no
C6 C5 1_455 1.483(8) no
C6 C7 . 1.567(9) no
C6 H6A . .9700 no
C6 H6B . .9700 no
C7 C8 . 1.470(9) no
C7 H7A . .9700 no
C7 H7B . .9700 no
C8 C9 . 1.523(9) no
C8 H8A . .9700 no
C8 H8B . .9700 no
C9 H9A . .9700 no
C9 H9B . .9700 no
C10 C1 1_545 1.497(6) no
C10 H10A . .9700 no
C10 H10B . .9700 no
C11 C12 . 1.374(8) no
C11 C16 . 1.385(8) no
C12 C13 . 1.406(9) no
C12 H12A . .9300 no
C13 C14 . 1.335(10) no
C13 H13A . .9300 no
C14 C15 . 1.373(9) no
C14 H14A . .9300 no
C15 C16 . 1.370(9) no
C15 H15A . .9300 no
C16 H16A . .9300 no
C17 C18 . 1.385(7) no
C17 C22 . 1.394(8) no
C22 C21 . 1.396(11) no
C22 H22A . .9300 no
C21 C20 . 1.339(11) no
C21 H21A . .9300 no
C20 C19 . 1.363(9) no
C20 H20A . .9300 no
C19 C18 . 1.353(8) no
C19 H19A . .9300 no
C18 H18A . .9300 no
C23 C24 . 1.381(7) ?
C23 C28 . 1.387(7) no
C24 C25 . 1.376(9) no
C24 H24A . .9300 no
C25 C26 . 1.348(11) no
C25 H25A . .9300 no
C26 C27 . 1.398(11) no
C26 H26A . .9300 no
C27 C28 . 1.374(10) no
C27 H27A . .9300 no
C28 H28A . .9300 no
C29 C30 . 1.392(8) no
C29 C34 . 1.397(8) no
C30 C31 . 1.382(8) no
C30 H30A . .9300 no
C31 C32 . 1.356(8) no
C31 H31A . .9300 no
C32 C33 . 1.360(9) no
C32 H32A . .9300 no
C33 C34 . 1.365(8) no
C33 H33A . .9300 no
C34 H34A . .9300 no
P1 F1 . 1.564(5) no
P1 F3 . 1.564(5) no
P1 F5 . 1.566(5) no
P1 F2 . 1.572(5) no
P1 F4 . 1.570(5) no
P1 F6 . 1.578(5) no
